data_1526162
loop_
_publ_author_name
'Grey, I.E.'
'Chenavas, J.'
'Mumme, W.G.'
'Roth, R.S.'
'Bendersky, L.A.'
'Planes, J.'
'Li, C.'

_publ_section_title
;
 Characterization of new 5M and 7M polytypes of niobia-doped Ca2 Ta2O7
;
_journal_name_full 'Journal of Solid State Chemistry'
_journal_page_first 274
_journal_page_last 287
_journal_volume 161
_journal_year 2001
_chemical_formula_sum 'Ca2 Nb0.1 O7 Ta1.9'
_chemical_name_systematic 'Ca2 (Ta1.9 Nb0.1) O7'
_space_group_IT_number 5
_symmetry_space_group_name_Hall 'C 2y'
_symmetry_space_group_name_H-M 'C 1 2 1'
_cell_angle_alpha 90
_cell_angle_beta 95.755
_cell_angle_gamma 90
_cell_formula_units_Z 28
_cell_length_a 12.717
_cell_length_b 7.3728
_cell_length_c 42.464
_cell_volume 3961.353
_citation_journal_id_ASTM JSSCBI
_cod_data_source_file Grey_JSSCBI_2001_1691.cif
_cod_data_source_block Ca2Nb0.1O7Ta1.9
_cod_database_code 1526162

loop_
_symmetry_equiv_pos_as_xyz
x,y,z
-x,y,-z
x+1/2,y+1/2,z
-x+1/2,y+1/2,-z

loop_
_atom_site_label
_atom_site_type_symbol
_atom_site_fract_x
_atom_site_fract_y
_atom_site_fract_z
_atom_site_occupancy
_atom_site_U_iso_or_equiv
O11 O-2 0.949 0.678 0.1152 1 0.0
Nb11 Nb+5 0.286 0.013 0.3577 0.05 0.0
O37 O-2 0.841 0.765 0.3655 1 0.0
O10 O-2 0.557 0.412 0.0865 1 0.0
Nb12 Nb+5 0.287 0.516 0.3583 0.05 0.0
O33 O-2 0.436 -0.037 0.3517 1 0.0
Nb5 Nb+5 0.385 0.001 0.1449 0.05 0.0
O43 O-2 0.211 0.305 0.4536 1 0.0
Nb1 Nb+5 0 0.029 0 0.05 0.0
O30 O-2 -0.004 0.207 0.3106 1 0.0
O1 O-2 0.136 -0.009 0.0246 1 0.0
Ca12 Ca+2 0.152 0.006 0.4271 1 0.0
Nb15 Nb+5 0.251 0.753 0.501 0.05 0.0
Ca15 Ca+2 0 0.492 0.5 1 0.0
Ta15 Ta+5 0.251 0.753 0.501 0.95 0.0
Ca2 Ca+2 0.262 0.213 -0.0027 1 0.0
Ta6 Ta+5 0.061 0.018 0.2113 0.95 0.0
O7 O-2 0.747 0.245 0.0654 1 0.0
O21 O-2 0.516 0.271 0.2121 1 0.0
O40 O-2 0.065 0.724 0.4053 1 0.0
Ta11 Ta+5 0.286 0.013 0.3577 0.95 0.0
O19 O-2 0.707 0.091 0.207 1 0.0
Ca9 Ca+2 0.18 0.761 0.2882 1 0.0
O9 O-2 0.339 0.447 0.0788 1 0.0
O29 O-2 0.508 0.302 0.306 1 0.0
O46 O-2 -0.006 0.025 0.4541 1 0.0
O38 O-2 0.423 0.599 0.3694 1 0.0
O45 O-2 0.714 0.191 0.4557 1 0.0
O13 O-2 0.249 0.977 0.1134 1 0.0
Ta8 Ta+5 0.315 0.767 0.2157 0.95 0.0
Nb4 Nb+5 0.439 0.246 0.0693 0.05 0.0
Ta13 Ta+5 0.132 0.514 0.4287 0.95 0.0
O23 O-2 0.222 0.946 0.2255 1 0.0
O42 O-2 0.076 0.319 0.4023 1 0.0
Nb6 Nb+5 0.061 0.018 0.2113 0.05 0.0
Ca4 Ca+2 0.134 0.274 0.1428 1 0.0
O8 O-2 0.144 0.253 0.0771 1 0.0
Ta4 Ta+5 0.439 0.246 0.0693 0.95 0.0
O27 O-2 0.337 0.299 0.2644 1 0.0
O34 O-2 0.642 -0.066 0.3445 1 0.0
Ta2 Ta+5 0.187 0.002 0.0714 0.95 0.0
O14 O-2 0.441 0.787 0.1249 1 0.0
O12 O-2 0.2 0.531 0.1189 1 0.0
Ca7 Ca+2 0.318 0.253 0.2128 1 0.0
Ta3 Ta+5 0.19 0.502 0.0707 0.95 0.0
Ta10 Ta+5 0.035 0.258 0.3569 0.95 0.0
O47 O-2 0.274 0.006 0.4861 1 0.0
O24 O-2 0.414 0.979 0.2257 1 0.0
O15 O-2 0.312 0.232 0.1612 1 0.0
Ta1 Ta+5 0 0.029 0 0.95 0.0
Ta5 Ta+5 0.385 0.001 0.1449 0.95 0.0
Ca5 Ca+2 0.125 0.759 0.1413 1 0.0
O26 O-2 0.345 0.705 0.261 1 0.0
O4 O-2 0.441 0.314 0.0263 1 0.0
Ta9 Ta+5 0.429 0.499 0.2842 0.95 0.0
O16 O-2 0.057 0.032 0.1654 1 0.0
Ca6 Ca+2 0.379 0.507 0.1411 1 0.0
O39 O-2 0.267 0.522 0.4034 1 0.0
O17 O-2 0.013 0.523 0.1706 1 0.0
Nb3 Nb+5 0.19 0.502 0.0707 0.05 0.0
O31 O-2 0.807 0.018 0.3127 1 0.0
O6 O-2 0.033 0.539 0.0634 1 0.0
Nb14 Nb+5 0 0.008 0.5 0.05 0.0
Ta12 Ta+5 0.287 0.516 0.3583 0.95 0.0
O18 O-2 0.308 0.842 0.1704 1 0.0
O36 O-2 0.145 0.071 0.3625 1 0.0
Ca10 Ca+2 0.421 0.02 0.2838 1 0.0
O28 O-2 0.596 0.038 0.2628 1 0.0
O2 O-2 0.18 0.495 0.0225 1 0.0
Ca1 Ca+2 0 0.509 0 1 0.0
O41 O-2 0.813 0.491 0.4036 1 0.0
Nb10 Nb+5 0.035 0.258 0.3569 0.05 0.0
O25 O-2 0.045 0.055 0.2593 1 0.0
Nb7 Nb+5 0.069 0.517 0.218 0.05 0.0
Ca14 Ca+2 0.394 0.757 0.4308 1 0.0
O35 O-2 0.234 0.757 0.3471 1 0.0
O5 O-2 0.324 0.074 0.0602 1 0.0
Ta14 Ta+5 0 0.008 0.5 0.95 0.0
Nb2 Nb+5 0.187 0.002 0.0714 0.05 0.0
Nb9 Nb+5 0.429 0.499 0.2842 0.05 0.0
Ca13 Ca+2 0.397 0.258 0.426 1 0.0
Nb13 Nb+5 0.132 0.514 0.4287 0.05 0.0
O3 O-2 0.449 0.714 0.0224 1 0.0
Ca3 Ca+2 0.44 0.746 0.0734 1 0.0
O44 O-2 0.504 0.003 0.451 1 0.0
O20 O-2 0.411 0.558 0.2057 1 0.0
Ta7 Ta+5 0.069 0.517 0.218 0.95 0.0
Ca8 Ca+2 0.182 0.262 0.289 1 0.0
Ca11 Ca+2 0.029 0.759 0.3561 1 0.0
O22 O-2 0.618 0.767 0.2146 1 0.0
Nb8 Nb+5 0.315 0.767 0.2157 0.05 0.0
O48 O-2 0.1 0.811 0.5078 1 0.0
O32 O-2 0.771 0.554 0.3109 1 0.0
O49 O-2 0.098 0.214 0.5078 1 0.0
